data_1506295
loop_
_publ_author_name
'Shibahara, Fumitoshi'
'Kitagawa, Asumi'
'Yamaguchi, Eiji'
'Murai, Toshiaki'

_publ_section_title
;
 Synthesis of 2-azaindolizines by using an iodine-mediated oxidative
 desulfurization promoted cyclization of N-2-pyridylmethyl thioamides and
 an investigation of their photophysical properties.
;
_journal_issue 24
_journal_name_full 'Organic letters'
_journal_page_first 5621
_journal_page_last 5624
_journal_paper_doi 10.1021/ol0623623
_journal_volume 8
_journal_year 2006
_chemical_formula_moiety 'C12 H9 N3 '
_chemical_formula_sum 'C12 H9 N3'
_chemical_formula_weight 195.22
_space_group_IT_number 19
_symmetry_cell_setting orthorhombic
_symmetry_Int_Tables_number 19
_symmetry_space_group_name_Hall 'P 2ac 2ab'
_symmetry_space_group_name_H-M 'P 21 21 21'
_cell_angle_alpha 90
_cell_angle_beta 90
_cell_angle_gamma 90
_cell_formula_units_Z 4
_cell_length_a 5.1126(6)
_cell_length_b 13.096(2)
_cell_length_c 14.347(2)
_cell_measurement_reflns_used 2109
_cell_measurement_temperature 296.2
_cell_measurement_theta_max 27.5
_cell_measurement_theta_min 3.4
_cell_volume 960.6(2)
_computing_cell_refinement CRYSTALCLEAR
_computing_data_collection CRYSTALCLEAR
_computing_data_reduction 'teXsan Ver. 2.0'
_computing_publication_material 'teXsan Ver. 2.0'
_computing_structure_refinement 'teXsan Ver. 2.0'
_computing_structure_solution SIR92
_diffrn_detector_area_resol_mean 14.62
_diffrn_measured_fraction_theta_full 0.9954
_diffrn_measured_fraction_theta_max 0.9954
_diffrn_measurement_device_type 'Rigaku/MSC Mercury CCD'
_diffrn_measurement_method \w
_diffrn_radiation_type 'Mo K\a'
_diffrn_radiation_wavelength 0.7107
_diffrn_reflns_av_R_equivalents 0.055
_diffrn_reflns_limit_h_max 5
_diffrn_reflns_limit_h_min -6
_diffrn_reflns_limit_k_max 16
_diffrn_reflns_limit_k_min -16
_diffrn_reflns_limit_l_max 18
_diffrn_reflns_limit_l_min -12
_diffrn_reflns_number 7918
_diffrn_reflns_theta_full 27.47
_diffrn_reflns_theta_max 27.47
_exptl_absorpt_coefficient_mu 0.084
_exptl_absorpt_correction_type none
_exptl_crystal_colour Orange
_exptl_crystal_density_diffrn 1.350
_exptl_crystal_density_method 'not measured'
_exptl_crystal_description Prism
_exptl_crystal_F_000 408.00
_exptl_crystal_size_max 0.257
_exptl_crystal_size_mid 0.200
_exptl_crystal_size_min 0.200
_refine_diff_density_max 0.22
_refine_diff_density_min -0.22
_refine_ls_abs_structure_details 'Flack, H. D. (1983), Acta Cryst. A39, 876-881.  6572 Friedel Pairs'
_refine_ls_abs_structure_Flack 4.6(2)
_refine_ls_extinction_method none
_refine_ls_goodness_of_fit_ref 1.081
_refine_ls_hydrogen_treatment noref
_refine_ls_number_parameters 137
_refine_ls_number_reflns 1403
_refine_ls_R_factor_gt 0.0710
_refine_ls_shift/su_max 0.0031
_refine_ls_structure_factor_coef Fsqd
_refine_ls_weighting_details 'w = 1/[\s^2^(Fo^2^) + (0.05000(Max(Fo^2^,0) + 2Fc^2^)/3)^2^]'
_refine_ls_weighting_scheme calc
_refine_ls_wR_factor_ref 0.1425
_reflns_number_gt 917
_reflns_number_total 1403
_reflns_threshold_expression F^2^>2.0\s(F^2^)
_cod_data_source_file ol0623623si20060926_103257.cif
_cod_data_source_block '_AK75p'
_cod_original_sg_symbol_H-M 'P 21 21 21   '
_cod_original_formula_sum 'C12 H9 N3 '
_cod_database_code 1506295

loop_
_symmetry_equiv_pos_as_xyz
x,y,z
1/2-x,-y,1/2+z
1/2+x,1/2-y,-z
-x,1/2+y,1/2-z

loop_
_atom_site_label
_atom_site_type_symbol
_atom_site_fract_x
_atom_site_fract_y
_atom_site_fract_z
_atom_site_U_iso_or_equiv
_atom_site_adp_type
_atom_site_occupancy
_atom_site_symmetry_multiplicity
_atom_site_calc_flag
N(1) N 0.4524(6) 0.0813(2) 0.2221(2) 0.0514(9) Uani 1.00 1 d
N(2) N 0.6014(6) 0.0379(2) 0.0812(2) 0.0400(8) Uani 1.00 1 d
N(3) N 0.2330(6) -0.1324(2) 0.0800(2) 0.0495(9) Uani 1.00 1 d
C(1) C 0.6480(8) 0.1457(3) 0.1977(3) 0.057(1) Uani 1.00 1 d
C(2) C 0.4246(7) 0.0156(3) 0.1515(2) 0.0398(9) Uani 1.00 1 d
C(3) C 0.6479(7) -0.0071(3) -0.0043(3) 0.0458(10) Uani 1.00 1 d
C(4) C 0.8428(8) 0.0295(3) -0.0578(3) 0.056(1) Uani 1.00 1 d
C(5) C 0.9982(8) 0.1137(3) -0.0299(3) 0.060(1) Uani 1.00 1 d
C(6) C 0.9484(8) 0.1600(3) 0.0522(3) 0.057(1) Uani 1.00 1 d
C(7) C 0.7489(8) 0.1221(3) 0.1103(3) 0.047(1) Uani 1.00 1 d
C(8) C 0.2357(7) -0.0668(3) 0.1514(2) 0.0374(9) Uani 1.00 1 d
C(9) C 0.0611(8) -0.0747(3) 0.2268(2) 0.049(1) Uani 1.00 1 d
C(10) C -0.1202(8) -0.1526(3) 0.2270(3) 0.053(1) Uani 1.00 1 d
C(11) C -0.1255(8) -0.2203(3) 0.1536(3) 0.054(1) Uani 1.00 1 d
C(12) C 0.0527(8) -0.2072(3) 0.0831(3) 0.055(1) Uani 1.00 1 d
H(1) H 0.7156 0.2022 0.2343 0.0722 Uiso 1.00 1 calc
H(2) H 0.5345 -0.0629 -0.0257 0.0597 Uiso 1.00 1 calc
H(3) H 0.8768 -0.0036 -0.1186 0.0726 Uiso 1.00 1 calc
H(4) H 1.1398 0.1382 -0.0698 0.0783 Uiso 1.00 1 calc
H(5) H 1.0509 0.2199 0.0746 0.0690 Uiso 1.00 1 calc
H(6) H 0.0666 -0.0262 0.2779 0.0639 Uiso 1.00 1 calc
H(7) H -0.2461 -0.1586 0.2762 0.0666 Uiso 1.00 1 calc
H(8) H -0.2518 -0.2760 0.1503 0.0635 Uiso 1.00 1 calc
H(9) H 0.0515 -0.2557 0.0333 0.0669 Uiso 1.00 1 calc

loop_
_atom_site_aniso_label
_atom_site_aniso_U_11
_atom_site_aniso_U_22
_atom_site_aniso_U_33
_atom_site_aniso_U_12
_atom_site_aniso_U_13
_atom_site_aniso_U_23
N(1) 0.057(2) 0.052(2) 0.045(2) 0.002(2) 0.000(2) -0.009(2)
N(2) 0.043(2) 0.040(1) 0.037(2) 0.004(2) -0.006(1) 0.003(1)
N(3) 0.049(2) 0.048(2) 0.051(2) 0.000(2) -0.002(2) -0.005(2)
C(1) 0.057(2) 0.050(2) 0.064(3) -0.007(2) -0.011(2) -0.010(2)
C(2) 0.038(2) 0.045(2) 0.036(2) 0.010(2) 0.000(2) -0.001(2)
C(3) 0.054(2) 0.042(2) 0.041(2) 0.004(2) -0.002(2) 0.003(2)
C(4) 0.063(3) 0.063(2) 0.041(2) 0.008(2) 0.005(2) 0.010(2)
C(5) 0.052(2) 0.064(3) 0.063(3) 0.002(2) 0.003(2) 0.023(2)
C(6) 0.052(2) 0.050(2) 0.070(3) -0.006(2) -0.008(2) 0.011(2)
C(7) 0.045(2) 0.043(2) 0.053(2) 0.003(2) -0.005(2) 0.001(2)
C(8) 0.032(2) 0.041(2) 0.039(2) 0.009(2) -0.006(2) 0.003(2)
C(9) 0.047(2) 0.055(2) 0.045(2) 0.005(2) -0.005(2) -0.001(2)
C(10) 0.048(2) 0.058(2) 0.053(2) 0.009(2) 0.007(2) 0.008(2)
C(11) 0.046(2) 0.049(2) 0.067(3) -0.004(2) -0.003(2) 0.009(2)
C(12) 0.057(2) 0.050(2) 0.059(2) -0.008(2) 0.001(2) -0.006(2)

loop_
_atom_type_symbol
_atom_type_description
_atom_type_scat_dispersion_real
_atom_type_scat_dispersion_imag
_atom_type_scat_source
C C 0.003 0.002
;International Tables for Crystallography
(1992, Vol. C, Tables 4.2.6.8 and 6.1.1.1)
;
H H 0.000 0.000
;International Tables for Crystallography
(1992, Vol. C, Table 6.1.1.2)
;
N N 0.006 0.003
;International Tables for Crystallography
(1992, Vol. C, Tables 4.2.6.8 and 6.1.1.1)
;

loop_
_geom_angle_atom_site_label_1
_geom_angle_atom_site_label_2
_geom_angle_atom_site_label_3
_geom_angle
_geom_angle_publ_flag
C(1) N(1) C(2) 106.4(3) yes
C(2) N(2) C(3) 132.0(3) yes
C(2) N(2) C(7) 107.4(3) yes
C(3) N(2) C(7) 120.6(3) yes
C(8) N(3) C(12) 116.7(3) yes
N(1) C(1) C(7) 111.6(4) yes
N(1) C(1) H(1) 126.7 no
C(7) C(1) H(1) 121.7 no
N(1) C(2) N(2) 110.3(3) yes
N(1) C(2) C(8) 123.4(3) yes
N(2) C(2) C(8) 126.2(3) yes
N(2) C(3) C(4) 118.8(3) yes
N(2) C(3) H(2) 119.5 no
C(4) C(3) H(2) 121.6 no
C(3) C(4) C(5) 122.1(4) yes
C(3) C(4) H(3) 118.5 no
C(5) C(4) H(3) 119.4 no
C(4) C(5) C(6) 119.4(4) yes
C(4) C(5) H(4) 120.4 no
C(6) C(5) H(4) 120.2 no
C(5) C(6) C(7) 119.7(4) yes
C(5) C(6) H(5) 122.4 no
C(7) C(6) H(5) 117.8 no
N(2) C(7) C(1) 104.2(3) yes
N(2) C(7) C(6) 119.4(3) yes
C(1) C(7) C(6) 136.5(4) yes
N(3) C(8) C(2) 119.1(3) yes
N(3) C(8) C(9) 122.4(3) yes
C(2) C(8) C(9) 118.5(3) yes
C(8) C(9) C(10) 118.8(4) yes
C(8) C(9) H(6) 121.0 no
C(10) C(9) H(6) 120.2 no
C(9) C(10) C(11) 119.3(4) yes
C(9) C(10) H(7) 120.9 no
C(11) C(10) H(7) 119.8 no
C(10) C(11) C(12) 118.0(4) yes
C(10) C(11) H(8) 122.1 no
C(12) C(11) H(8) 119.8 no
N(3) C(12) C(11) 124.8(4) yes
N(3) C(12) H(9) 117.6 no
C(11) C(12) H(9) 117.6 no

loop_
_geom_bond_atom_site_label_1
_geom_bond_atom_site_label_2
_geom_bond_distance
_geom_bond_publ_flag
N(1) C(1) 1.355(5) yes
N(1) C(2) 1.337(4) yes
N(2) C(2) 1.385(4) yes
N(2) C(3) 1.381(4) yes
N(2) C(7) 1.401(4) yes
N(3) C(8) 1.337(4) yes
N(3) C(12) 1.345(4) yes
C(1) C(7) 1.390(5) yes
C(1) H(1) 0.971 no
C(2) C(8) 1.449(4) yes
C(3) C(4) 1.345(5) yes
C(3) H(2) 0.982 no
C(4) C(5) 1.417(5) yes
C(4) H(3) 0.990 no
C(5) C(6) 1.349(6) yes
C(5) H(4) 0.977 no
C(6) C(7) 1.408(5) yes
C(6) H(5) 0.997 no
C(8) C(9) 1.406(5) yes
C(9) C(10) 1.378(5) yes
C(9) H(6) 0.970 no
C(10) C(11) 1.377(5) yes
C(10) H(7) 0.959 no
C(11) C(12) 1.372(5) yes
C(11) H(8) 0.975 no
C(12) H(9) 0.956 no

loop_
_geom_contact_atom_site_label_1
_geom_contact_atom_site_label_2
_geom_contact_distance
_geom_contact_site_symmetry_2
N(1) C(11) 3.567(5) 4_555
N(2) C(9) 3.473(4) 1_655
N(2) C(10) 3.553(4) 1_655
N(3) C(4) 3.519(5) 1_455
N(3) C(12) 3.543(5) 3_545
C(2) C(10) 3.383(5) 1_655
C(2) C(6) 3.396(5) 1_455
C(3) C(12) 3.567(6) 1_655
C(7) C(9) 3.462(5) 1_655
C(7) C(8) 3.559(5) 1_655

loop_
_geom_torsion_atom_site_label_1
_geom_torsion_atom_site_label_2
_geom_torsion_atom_site_label_3
_geom_torsion_atom_site_label_4
_geom_torsion
_geom_torsion_publ_flag
N(1) C(1) C(7) N(2) 0.1(4) yes
N(1) C(1) C(7) C(6) -178.8(4) yes
N(1) C(2) N(2) C(3) -179.9(3) yes
N(1) C(2) N(2) C(7) 0.4(4) yes
N(1) C(2) C(8) N(3) -176.0(3) yes
N(1) C(2) C(8) C(9) 4.1(5) yes
N(2) C(2) N(1) C(1) -0.3(4) yes
N(2) C(2) C(8) N(3) 3.4(5) yes
N(2) C(2) C(8) C(9) -176.6(3) yes
N(2) C(3) C(4) C(5) -1.2(5) yes
N(2) C(7) C(6) C(5) -1.2(5) yes
N(3) C(8) C(9) C(10) -0.3(5) yes
N(3) C(12) C(11) C(10) -0.3(6) yes
C(1) N(1) C(2) C(8) 179.2(3) yes
C(1) C(7) N(2) C(2) -0.3(4) yes
C(1) C(7) N(2) C(3) 179.9(3) yes
C(1) C(7) C(6) C(5) 177.6(4) yes
C(2) N(1) C(1) C(7) 0.1(4) yes
C(2) N(2) C(3) C(4) -177.6(3) yes
C(2) N(2) C(7) C(6) 178.8(3) yes
C(2) C(8) N(3) C(12) -179.6(3) yes
C(2) C(8) C(9) C(10) 179.6(3) yes
C(3) N(2) C(2) C(8) 0.7(6) yes
C(3) N(2) C(7) C(6) -0.9(5) yes
C(3) C(4) C(5) C(6) -0.9(6) yes
C(4) C(3) N(2) C(7) 2.1(5) yes
C(4) C(5) C(6) C(7) 2.0(6) yes
C(7) N(2) C(2) C(8) -179.0(3) yes
C(8) N(3) C(12) C(11) 0.0(5) yes
C(8) C(9) C(10) C(11) 0.0(5) yes
C(9) C(8) N(3) C(12) 0.3(5) yes
C(9) C(10) C(11) C(12) 0.3(6) yes
C(9) C(10) C(11) C(12) 0.3(6) yes

loop_
_cod_related_entry_id
_cod_related_entry_database
_cod_related_entry_code
1 ChemSpider 10511994
